data_1502913
loop_
_publ_author_name
'Yoshida, Kazuhiro'
'Horiuchi, Shingo'
'Takeichi, Tomoko'
'Shida, Hiroaki'
'Imamoto, Tsuneo'
'Yanagisawa, Akira'

_publ_section_title
;
 Bicyclic imidazoles for modular synthesis of chiral imidazolium salts.
;
_journal_issue 8
_journal_name_full 'Organic letters'
_journal_page_first 1764
_journal_page_last 1767
_journal_paper_doi 10.1021/ol1003737
_journal_volume 12
_journal_year 2010
_chemical_absolute_configuration rmad
_chemical_formula_moiety 'C15 H19 I N2 O'
_chemical_formula_sum 'C15 H19 I N2 O'
_chemical_formula_weight 370.22
_chemical_name_common '(R)-7-isopropyl-3-phenyl-2,3-dihydroimidazo[5,1-b]oxazolium iodide'
_chemical_name_systematic
; 
 ? 
;
_chemical_temperature_decomposition 450
_space_group_IT_number 19
_symmetry_cell_setting orthorhombic
_symmetry_space_group_name_Hall 'P 2ac 2ab'
_symmetry_space_group_name_H-M 'P 21 21 21'
_atom_sites_solution_hydrogens geom
_atom_sites_solution_primary direct
_atom_sites_solution_secondary difmap
_audit_creation_method SHELXL-97
_cell_angle_alpha 90.00
_cell_angle_beta 90.00
_cell_angle_gamma 90.00
_cell_formula_units_Z 4
_cell_length_a 7.0476(2)
_cell_length_b 11.7470(4)
_cell_length_c 18.4424(6)
_cell_measurement_reflns_used 6592
_cell_measurement_temperature 173
_cell_measurement_theta_max 28.35
_cell_measurement_theta_min 2.21
_cell_volume 1526.81(8)
_computing_cell_refinement 'Bruker SAINT'
_computing_data_collection 'Bruker APEX2'
_computing_data_reduction 'Bruker SAINT'
_computing_molecular_graphics 'Bruker SHELXTL'
_computing_publication_material 'Bruker SHELXTL'
_computing_structure_refinement 'SHELXL-97 (Sheldrick, 2008)'
_computing_structure_solution 'SHELXS-97 (Sheldrick, 2008)'
_diffrn_ambient_temperature 173
_diffrn_detector_area_resol_mean 8.333
_diffrn_measured_fraction_theta_full 0.999
_diffrn_measured_fraction_theta_max 0.939
_diffrn_measurement_device_type 'Bruker APEX-II CCD'
_diffrn_measurement_method '\f and \w scans'
_diffrn_radiation_monochromator graphite
_diffrn_radiation_source 'fine-focus sealed tube'
_diffrn_radiation_type MoK\a
_diffrn_radiation_wavelength 0.71073
_diffrn_reflns_av_R_equivalents 0.0161
_diffrn_reflns_av_sigmaI/netI 0.0234
_diffrn_reflns_limit_h_max 9
_diffrn_reflns_limit_h_min -6
_diffrn_reflns_limit_k_max 15
_diffrn_reflns_limit_k_min -15
_diffrn_reflns_limit_l_max 23
_diffrn_reflns_limit_l_min -21
_diffrn_reflns_number 8643
_diffrn_reflns_theta_full 25.00
_diffrn_reflns_theta_max 28.43
_diffrn_reflns_theta_min 2.06
_exptl_absorpt_coefficient_mu 2.092
_exptl_absorpt_correction_T_max 0.8181
_exptl_absorpt_correction_T_min 0.4883
_exptl_absorpt_correction_type empirical
_exptl_absorpt_process_details
;
SADABS Sheldrick 1996
;
_exptl_crystal_colour yellow
_exptl_crystal_density_diffrn 1.611
_exptl_crystal_density_method 'not measured'
_exptl_crystal_description prism
_exptl_crystal_F_000 736
_exptl_crystal_size_max 0.40
_exptl_crystal_size_mid 0.18
_exptl_crystal_size_min 0.10
_refine_diff_density_max 0.446
_refine_diff_density_min -0.295
_refine_diff_density_rms 0.051
_refine_ls_abs_structure_details 'Flack H D (1983), Acta Cryst. A39, 876-881'
_refine_ls_abs_structure_Flack -0.016(13)
_refine_ls_extinction_coef 0.0012(2)
_refine_ls_extinction_expression Fc^*^=kFc[1+0.001xFc^2^\l^3^/sin(2\q)]^-1/4^
_refine_ls_extinction_method SHELXL
_refine_ls_goodness_of_fit_ref 1.372
_refine_ls_hydrogen_treatment constr
_refine_ls_matrix_type full
_refine_ls_number_parameters 176
_refine_ls_number_reflns 3467
_refine_ls_number_restraints 0
_refine_ls_restrained_S_all 1.372
_refine_ls_R_factor_all 0.0164
_refine_ls_R_factor_gt 0.0158
_refine_ls_shift/su_max 0.001
_refine_ls_shift/su_mean 0.000
_refine_ls_structure_factor_coef Fsqd
_refine_ls_weighting_details 'calc w=1/[\s^2^(Fo^2^)+(0.0000P)^2^+0.0000P] where P=(Fo^2^+2Fc^2^)/3'
_refine_ls_weighting_scheme calc
_refine_ls_wR_factor_gt 0.0343
_refine_ls_wR_factor_ref 0.0345
_reflns_number_gt 3391
_reflns_number_total 3467
_reflns_threshold_expression >2sigma(I)
_cod_data_source_file ol1003737_si_002.cif
_cod_data_source_block yoshida18_p212121
_cod_depositor_comments
;
The following automatic conversions were performed:

'_chemical_melting_point' tag was changed to
'_chemical_temperature_decomposition' since the value had been '450
(decomposition)'. The value '450 (decomposition)' was changed to
'450'.

'_symmetry_cell_setting' value 'Orthorhombic' changed to
'orthorhombic' according to
/home/saulius/struct/CIF-dictionaries/cif_core.dic dictionary named
'cif_core.dic' version 2.4.2 from 2011-04-26.

Automatic conversion script
Id: cif_fix_values 1715 2011-07-08 13:25:40Z adriana 
;
_cod_original_sg_symbol_H-M P2(1)2(1)2(1)
_cod_database_code 1502913

loop_
_symmetry_equiv_pos_as_xyz
'x, y, z'
'-x+1/2, -y, z+1/2'
'-x, y+1/2, -z+1/2'
'x+1/2, -y+1/2, -z'

loop_
_atom_site_label
_atom_site_type_symbol
_atom_site_fract_x
_atom_site_fract_y
_atom_site_fract_z
_atom_site_U_iso_or_equiv
_atom_site_adp_type
_atom_site_occupancy
_atom_site_symmetry_multiplicity
_atom_site_calc_flag
_atom_site_refinement_flags
I1 I 0.802175(18) 0.590211(10) 0.810842(7) 0.02999(5) Uani 1 1 d .
C4 C 0.7780(4) 1.18335(17) 0.86138(11) 0.0326(5) Uani 1 1 d .
H4 H 0.8351 1.1779 0.8119 0.039 Uiso 1 1 calc R
C5 C 0.5751(4) 1.2248(2) 0.85246(14) 0.0499(7) Uani 1 1 d .
H5A H 0.5156 1.2320 0.9003 0.075 Uiso 1 1 calc R
H5B H 0.5036 1.1701 0.8231 0.075 Uiso 1 1 calc R
H5C H 0.5754 1.2991 0.8283 0.075 Uiso 1 1 calc R
C3 C 0.7894(3) 1.06738(15) 0.89530(10) 0.0250(4) Uani 1 1 d .
C7 C 0.8249(3) 1.03386(15) 0.96434(10) 0.0238(4) Uani 1 1 d .
C9 C 0.9091(3) 0.88334(15) 1.03984(9) 0.0232(4) Uani 1 1 d .
H9 H 1.0508 0.8851 1.0376 0.028 Uiso 1 1 calc R
C8 C 0.8437(3) 0.98834(15) 1.08223(10) 0.0281(5) Uani 1 1 d .
H8A H 0.7118 0.9786 1.0996 0.034 Uiso 1 1 calc R
H8B H 0.9274 1.0023 1.1244 0.034 Uiso 1 1 calc R
N1 N 0.7757(3) 0.96432(13) 0.85727(8) 0.0233(4) Uani 1 1 d .
N2 N 0.8353(2) 0.91758(13) 0.96743(7) 0.0219(3) Uani 1 1 d .
C2 C 0.7314(3) 0.95211(17) 0.78009(10) 0.0298(5) Uani 1 1 d .
H2A H 0.7254 0.8711 0.7676 0.045 Uiso 1 1 calc R
H2B H 0.8305 0.9891 0.7512 0.045 Uiso 1 1 calc R
H2C H 0.6087 0.9879 0.7699 0.045 Uiso 1 1 calc R
C1 C 0.8068(3) 0.87622(15) 0.90085(9) 0.0231(4) Uani 1 1 d .
H1 H 0.8084 0.7982 0.8872 0.028 Uiso 1 1 calc R
C11 C 0.7782(3) 0.75228(17) 1.13596(10) 0.0295(4) Uani 1 1 d .
H11 H 0.7543 0.8167 1.1658 0.035 Uiso 1 1 calc R
C15 C 0.8837(3) 0.67177(17) 1.02329(11) 0.0260(4) Uani 1 1 d .
H15 H 0.9352 0.6807 0.9760 0.031 Uiso 1 1 calc R
C10 C 0.8505(2) 0.76735(16) 1.06613(10) 0.0216(4) Uani 1 1 d .
O1 O 0.8562(2) 1.08255(12) 1.02994(7) 0.0311(3) Uani 1 1 d .
C14 C 0.8422(3) 0.56332(16) 1.04908(11) 0.0297(5) Uani 1 1 d .
H14 H 0.8625 0.4988 1.0190 0.036 Uiso 1 1 calc R
C13 C 0.7714(3) 0.54934(18) 1.11861(11) 0.0332(5) Uani 1 1 d .
H13 H 0.7438 0.4753 1.1365 0.040 Uiso 1 1 calc R
C12 C 0.7411(3) 0.64403(18) 1.16194(12) 0.0339(5) Uani 1 1 d .
H12 H 0.6945 0.6345 1.2099 0.041 Uiso 1 1 calc R
C6 C 0.8966(6) 1.2676(2) 0.90469(18) 0.0807(12) Uani 1 1 d .
H6A H 1.0298 1.2437 0.9041 0.121 Uiso 1 1 calc R
H6B H 0.8509 1.2700 0.9549 0.121 Uiso 1 1 calc R
H6C H 0.8853 1.3435 0.8830 0.121 Uiso 1 1 calc R

loop_
_atom_site_aniso_label
_atom_site_aniso_U_11
_atom_site_aniso_U_22
_atom_site_aniso_U_33
_atom_site_aniso_U_23
_atom_site_aniso_U_13
_atom_site_aniso_U_12
I1 0.03251(7) 0.02615(6) 0.03131(7) -0.00908(6) 0.00242(6) -0.00070(6)
C4 0.0431(14) 0.0230(9) 0.0317(11) 0.0064(8) -0.0031(10) 0.0000(10)
C5 0.0558(17) 0.0329(12) 0.0608(16) 0.0088(12) 0.0005(13) 0.0119(14)
C3 0.0262(10) 0.0214(9) 0.0272(9) 0.0015(7) 0.0002(8) -0.0005(9)
C7 0.0266(11) 0.0159(8) 0.0287(9) -0.0010(7) 0.0004(8) -0.0029(8)
C9 0.0235(10) 0.0259(10) 0.0202(9) 0.0015(7) -0.0018(7) -0.0004(8)
C8 0.0383(14) 0.0231(9) 0.0229(9) 0.0000(7) -0.0030(8) -0.0004(9)
N1 0.0259(9) 0.0228(8) 0.0211(8) 0.0012(6) 0.0018(7) -0.0020(7)
N2 0.0264(8) 0.0180(7) 0.0212(7) 0.0019(6) 0.0017(6) -0.0001(7)
C2 0.0380(13) 0.0314(10) 0.0201(9) 0.0020(8) 0.0007(8) -0.0011(9)
C1 0.0254(10) 0.0220(8) 0.0221(8) -0.0008(7) 0.0043(8) -0.0012(9)
C11 0.0313(11) 0.0318(10) 0.0254(9) 0.0032(8) 0.0009(8) 0.0031(10)
C15 0.0235(10) 0.0279(10) 0.0266(10) 0.0031(8) -0.0022(8) 0.0026(9)
C10 0.0162(10) 0.0245(9) 0.0241(9) 0.0049(8) -0.0031(7) 0.0007(7)
O1 0.0485(9) 0.0202(6) 0.0247(6) -0.0017(6) -0.0051(6) -0.0023(7)
C14 0.0274(11) 0.0248(10) 0.0367(11) 0.0012(8) -0.0091(8) 0.0023(8)
C13 0.0284(12) 0.0288(10) 0.0425(12) 0.0147(9) -0.0076(9) -0.0041(9)
C12 0.0311(13) 0.0398(11) 0.0309(10) 0.0130(9) 0.0016(8) 0.0000(9)
C6 0.109(3) 0.0298(13) 0.104(2) 0.0256(15) -0.055(2) -0.0275(17)

loop_
_atom_type_symbol
_atom_type_description
_atom_type_scat_dispersion_real
_atom_type_scat_dispersion_imag
_atom_type_scat_source
C C 0.0033 0.0016 'International Tables Vol C Tables 4.2.6.8 and 6.1.1.4'
H H 0.0000 0.0000 'International Tables Vol C Tables 4.2.6.8 and 6.1.1.4'
N N 0.0061 0.0033 'International Tables Vol C Tables 4.2.6.8 and 6.1.1.4'
O O 0.0106 0.0060 'International Tables Vol C Tables 4.2.6.8 and 6.1.1.4'
I I -0.4742 1.8119 'International Tables Vol C Tables 4.2.6.8 and 6.1.1.4'

loop_
_geom_angle_atom_site_label_1
_geom_angle_atom_site_label_2
_geom_angle_atom_site_label_3
_geom_angle
C3 C4 C5 112.73(19)
C3 C4 C6 110.01(18)
C5 C4 C6 111.4(2)
C3 C4 H4 107.5
C5 C4 H4 107.5
C6 C4 H4 107.5
C4 C5 H5A 109.5
C4 C5 H5B 109.5
H5A C5 H5B 109.5
C4 C5 H5C 109.5
H5A C5 H5C 109.5
H5B C5 H5C 109.5
C7 C3 N1 103.38(15)
C7 C3 C4 131.66(17)
N1 C3 C4 124.84(16)
O1 C7 C3 138.16(17)
O1 C7 N2 112.02(15)
C3 C7 N2 109.80(15)
N2 C9 C10 116.00(15)
N2 C9 C8 97.78(14)
C10 C9 C8 118.86(16)
N2 C9 H9 107.8
C10 C9 H9 107.8
C8 C9 H9 107.8
O1 C8 C9 104.68(14)
O1 C8 H8A 110.8
C9 C8 H8A 110.8
O1 C8 H8B 110.8
C9 C8 H8B 110.8
H8A C8 H8B 108.9
C1 N1 C3 111.02(15)
C1 N1 C2 123.16(16)
C3 N1 C2 125.82(16)
C1 N2 C7 108.46(15)
C1 N2 C9 141.18(16)
C7 N2 C9 109.00(14)
N1 C2 H2A 109.5
N1 C2 H2B 109.5
H2A C2 H2B 109.5
N1 C2 H2C 109.5
H2A C2 H2C 109.5
H2B C2 H2C 109.5
N1 C1 N2 107.31(15)
N1 C1 H1 126.3
N2 C1 H1 126.3
C12 C11 C10 120.31(18)
C12 C11 H11 119.8
C10 C11 H11 119.8
C14 C15 C10 120.59(18)
C14 C15 H15 119.7
C10 C15 H15 119.7
C15 C10 C11 118.85(18)
C15 C10 C9 120.09(17)
C11 C10 C9 120.82(17)
C7 O1 C8 104.94(13)
C13 C14 C15 120.05(19)
C13 C14 H14 120.0
C15 C14 H14 120.0
C12 C13 C14 119.59(19)
C12 C13 H13 120.2
C14 C13 H13 120.2
C13 C12 C11 120.58(19)
C13 C12 H12 119.7
C11 C12 H12 119.7
C4 C6 H6A 109.5
C4 C6 H6B 109.5
H6A C6 H6B 109.5
C4 C6 H6C 109.5
H6A C6 H6C 109.5
H6B C6 H6C 109.5

loop_
_geom_bond_atom_site_label_1
_geom_bond_atom_site_label_2
_geom_bond_distance
C4 C3 1.501(2)
C4 C5 1.519(4)
C4 C6 1.522(3)
C4 H4 1.0000
C5 H5A 0.9800
C5 H5B 0.9800
C5 H5C 0.9800
C3 C7 1.356(2)
C3 N1 1.403(2)
C7 O1 1.356(2)
C7 N2 1.369(2)
C9 N2 1.488(2)
C9 C10 1.504(2)
C9 C8 1.531(3)
C9 H9 1.0000
C8 O1 1.471(2)
C8 H8A 0.9900
C8 H8B 0.9900
N1 C1 1.328(2)
N1 C2 1.464(2)
N2 C1 1.336(2)
C2 H2A 0.9800
C2 H2B 0.9800
C2 H2C 0.9800
C1 H1 0.9500
C11 C12 1.384(3)
C11 C10 1.396(3)
C11 H11 0.9500
C15 C14 1.391(3)
C15 C10 1.393(3)
C15 H15 0.9500
C14 C13 1.386(3)
C14 H14 0.9500
C13 C12 1.386(3)
C13 H13 0.9500
C12 H12 0.9500
C6 H6A 0.9800
C6 H6B 0.9800
C6 H6C 0.9800

loop_
_geom_torsion_atom_site_label_1
_geom_torsion_atom_site_label_2
_geom_torsion_atom_site_label_3
_geom_torsion_atom_site_label_4
_geom_torsion
C5 C4 C3 C7 -99.3(3)
C6 C4 C3 C7 25.7(4)
C5 C4 C3 N1 85.3(3)
C6 C4 C3 N1 -149.7(3)
N1 C3 C7 O1 179.4(2)
C4 C3 C7 O1 3.2(4)
N1 C3 C7 N2 1.0(2)
C4 C3 C7 N2 -175.1(2)
N2 C9 C8 O1 -32.85(17)
C10 C9 C8 O1 -158.34(16)
C7 C3 N1 C1 -1.7(2)
C4 C3 N1 C1 174.8(2)
C7 C3 N1 C2 177.65(19)
C4 C3 N1 C2 -5.9(3)
O1 C7 N2 C1 -178.81(16)
C3 C7 N2 C1 0.0(2)
O1 C7 N2 C9 -9.2(2)
C3 C7 N2 C9 169.63(17)
C10 C9 N2 C1 -42.4(3)
C8 C9 N2 C1 -169.9(2)
C10 C9 N2 C7 153.41(17)
C8 C9 N2 C7 25.91(19)
C3 N1 C1 N2 1.8(2)
C2 N1 C1 N2 -177.61(17)
C7 N2 C1 N1 -1.1(2)
C9 N2 C1 N1 -165.3(2)
C14 C15 C10 C11 1.2(3)
C14 C15 C10 C9 175.55(18)
C12 C11 C10 C15 0.3(3)
C12 C11 C10 C9 -174.07(19)
N2 C9 C10 C15 54.4(2)
C8 C9 C10 C15 170.58(17)
N2 C9 C10 C11 -131.31(19)
C8 C9 C10 C11 -15.2(3)
C3 C7 O1 C8 168.3(3)
N2 C7 O1 C8 -13.3(2)
C9 C8 O1 C7 29.73(19)
C10 C15 C14 C13 -1.5(3)
C15 C14 C13 C12 0.4(3)
C14 C13 C12 C11 1.0(3)
C10 C11 C12 C13 -1.4(3)
